data_7017456
loop_
_publ_author_name
'Sham, Kiu-Chor'
'Zheng, Guoli'
'Li, Yinyan'
'Yiu, Shek-Man'
'Kwong, Hoi-Lun'

_publ_section_title
;
 Metallo-macrocycles with labile coordination sites through self assembly:
 Binuclear phenyl bridged bisbipyridine manganese complexes.
;
_journal_issue 45
_journal_name_full 'Dalton transactions (Cambridge, England : 2003)'
_journal_page_first 12060
_journal_page_last 12062
_journal_paper_doi 10.1039/c1dt11589h
_journal_volume 40
_journal_year 2011
_chemical_formula_moiety 'C52 H44 Mn2 N8 O4, 4(Cl O4), 3.5(C2 H3 N), 0.5(O)'
_chemical_formula_sum 'C59 H55.5 Cl4 Mn2 N11.5 O20.5'
_chemical_formula_weight 1505.33
_chemical_name_systematic
;
?
;
_space_group_crystal_system monoclinic
_space_group_IT_number 15
_space_group_name_Hall '-C 2yc'
_space_group_name_H-M_alt 'C 1 2/c 1'
_symmetry_space_group_name_Hall '-C 2yc'
_symmetry_space_group_name_H-M 'C 1 2/c 1'
_atom_sites_solution_hydrogens geom
_atom_sites_solution_primary direct
_atom_sites_solution_secondary difmap
_audit_creation_date 2011-04-19
_audit_creation_method
;
Olex2 1.1
(compiled 2011.02.15 svn.r1672, GUI svn.r3494)
;
_cell_angle_alpha 90.00
_cell_angle_beta 115.676(3)
_cell_angle_gamma 90.00
_cell_formula_units_Z 8
_cell_length_a 31.0270(7)
_cell_length_b 14.2965(2)
_cell_length_c 34.6803(12)
_cell_measurement_reflns_used 23357
_cell_measurement_temperature 113.15
_cell_measurement_theta_max 71.5946
_cell_measurement_theta_min 3.1976
_cell_volume 13864.4(7)
_computing_cell_refinement 'CrysAlisPro, Oxford Diffraction Ltd.'
_computing_data_collection 'CrysAlisPro, Oxford Diffraction Ltd.'
_computing_data_reduction 'CrysAlisPro, Oxford Diffraction Ltd.'
_computing_molecular_graphics
;
O. V. Dolomanov, L. J. Bourhis, R. J. Gildea, J. A. K. Howard and H. Puschmann,
OLEX2: a complete structure solution, refinement and analysis program.
J. Appl. Cryst. (2009). 42, 339-341.
;
_computing_publication_material
;
O. V. Dolomanov, L. J. Bourhis, R. J. Gildea, J. A. K. Howard and H. Puschmann,
OLEX2: a complete structure solution, refinement and analysis program.
J. Appl. Cryst. (2009). 42, 339-341.
;
_computing_structure_refinement 'SHELXL-97 (Sheldrick, 1997)'
_computing_structure_solution 'SHELXS-97 (Sheldrick, 1990)'
_diffrn_ambient_temperature 113.15
_diffrn_detector_area_resol_mean 16.1270
_diffrn_measured_fraction_theta_full 0.995
_diffrn_measured_fraction_theta_max 0.995
_diffrn_measurement_device_type 'Xcalibur, Sapphire3, Gemini ultra'
_diffrn_measurement_method '\w scans'
_diffrn_radiation_monochromator mirror
_diffrn_radiation_type CuK\a
_diffrn_radiation_wavelength 1.54178
_diffrn_reflns_av_R_equivalents 0.0410
_diffrn_reflns_av_unetI/netI 0.0355
_diffrn_reflns_limit_h_max 36
_diffrn_reflns_limit_h_min -36
_diffrn_reflns_limit_k_max 16
_diffrn_reflns_limit_k_min -17
_diffrn_reflns_limit_l_max 41
_diffrn_reflns_limit_l_min -38
_diffrn_reflns_number 45889
_diffrn_reflns_theta_full 67.00
_diffrn_reflns_theta_max 67.00
_diffrn_reflns_theta_min 3.20
_diffrn_source 'Enhance Ultra (Cu) X-ray Source'
_exptl_absorpt_coefficient_mu 5.062
_exptl_absorpt_correction_T_max 1.00000
_exptl_absorpt_correction_T_min 0.30708
_exptl_absorpt_correction_type multi-scan
_exptl_absorpt_process_details
;
CrysAlisPro, Oxford Diffraction Ltd.,
Version 1.171.34.44 (release 25-10-2010 CrysAlis171 .NET)
(compiled Oct 25 2010,18:11:34)
Empirical absorption correction using spherical harmonics,
implemented in SCALE3 ABSPACK scaling algorithm.
;
_exptl_crystal_colour yellow
_exptl_crystal_colour_primary yellow
_exptl_crystal_density_diffrn 1.442
_exptl_crystal_density_method 'not measured'
_exptl_crystal_description rhombohedral
_exptl_crystal_F_000 6176
_exptl_crystal_size_max 0.8
_exptl_crystal_size_mid 0.25
_exptl_crystal_size_min 0.2
_refine_diff_density_max 1.415
_refine_diff_density_min -0.784
_refine_diff_density_rms 0.131
_refine_ls_extinction_method none
_refine_ls_goodness_of_fit_ref 1.074
_refine_ls_hydrogen_treatment constr
_refine_ls_matrix_type full
_refine_ls_number_parameters 1034
_refine_ls_number_reflns 12297
_refine_ls_number_restraints 314
_refine_ls_restrained_S_all 1.094
_refine_ls_R_factor_all 0.0966
_refine_ls_R_factor_gt 0.0797
_refine_ls_shift/su_max 0.001
_refine_ls_shift/su_mean 0.000
_refine_ls_structure_factor_coef Fsqd
_refine_ls_weighting_details 'calc w=1/[\s^2^(Fo^2^)+(0.1575P)^2^+90.7834P] where P=(Fo^2^+2Fc^2^)/3'
_refine_ls_weighting_scheme calc
_refine_ls_wR_factor_gt 0.2443
_refine_ls_wR_factor_ref 0.2661
_reflns_number_gt 10180
_reflns_number_total 12297
_reflns_threshold_expression >2sigma(I)
_cod_data_source_file c1dt11589h.txt
_cod_data_source_block 021511a_jeff
_cod_original_cell_volume 13864.4(6)
_cod_original_formula_sum 'C59 H55.50 Cl4 Mn2 N11.50 O20.50'
_cod_database_code 7017456

loop_
_space_group_symop_id
_space_group_symop_operation_xyz
1 'x, y, z'
2 '-x, y, -z+1/2'
3 'x+1/2, y+1/2, z'
4 '-x+1/2, y+1/2, -z+1/2'
5 '-x, -y, -z'
6 'x, -y, z-1/2'
7 '-x+1/2, -y+1/2, -z'
8 'x+1/2, -y+1/2, z-1/2'

loop_
_atom_site_label
_atom_site_type_symbol
_atom_site_fract_x
_atom_site_fract_y
_atom_site_fract_z
_atom_site_U_iso_or_equiv
_atom_site_adp_type
_atom_site_occupancy
_atom_site_symmetry_multiplicity
_atom_site_calc_flag
_atom_site_refinement_flags
_atom_site_disorder_assembly
_atom_site_disorder_group
Mn1 Mn 0.59141(3) 0.29250(6) 0.49089(3) 0.0278(2) Uani 1 1 d . . .
Mn2 Mn 0.74615(3) -0.21426(6) 0.68961(3) 0.0314(2) Uani 1 1 d . . .
Cl1 Cl 0.71081(5) 0.10860(9) 0.61508(5) 0.0368(3) Uani 1 1 d . . .
Cl2 Cl 0.71648(5) 0.51609(9) 0.58316(4) 0.0345(3) Uani 1 1 d . . .
O1 O 0.55843(16) 0.4171(3) 0.50173(15) 0.0491(11) Uani 1 1 d . . .
H1A H 0.5406 0.4014 0.5136 0.059 Uiso 1 1 d R . .
H1B H 0.5407 0.4417 0.4777 0.059 Uiso 1 1 d R . .
O2 O 0.64160(13) 0.3131(3) 0.55751(13) 0.0357(9) Uani 1 1 d . . .
H2A H 0.6539 0.3674 0.5610 0.043 Uiso 1 1 d R . .
H2B H 0.6639 0.2729 0.5650 0.043 Uiso 1 1 d R . .
O3 O 0.78789(14) -0.3165(3) 0.67582(15) 0.0425(10) Uani 1 1 d . . .
H3A H 0.8078 -0.2906 0.6684 0.051 Uiso 1 1 d R . .
H3B H 0.7701 -0.3532 0.6560 0.051 Uiso 1 1 d R . .
O4 O 0.77460(15) -0.1187(3) 0.65777(14) 0.0430(10) Uani 1 1 d . . .
H4A H 0.7626 -0.0644 0.6555 0.052 Uiso 1 1 d R . .
H4B H 0.7695 -0.1387 0.6331 0.052 Uiso 1 1 d R . .
O5 O 0.67645(18) 0.0358(4) 0.59634(17) 0.0603(13) Uani 1 1 d . . .
O6 O 0.75838(16) 0.0689(3) 0.63491(16) 0.0499(11) Uani 1 1 d . . .
O7 O 0.70990(18) 0.1726(4) 0.58324(18) 0.0626(15) Uani 1 1 d . . .
O8 O 0.70053(19) 0.1564(3) 0.64641(16) 0.0559(12) Uani 1 1 d . . .
O9 O 0.66583(18) 0.5011(3) 0.5613(2) 0.0660(15) Uani 1 1 d . . .
O10 O 0.73975(19) 0.4295(3) 0.5884(2) 0.0668(15) Uani 1 1 d . . .
O11 O 0.7309(2) 0.5821(4) 0.56085(19) 0.0712(16) Uani 1 1 d . . .
O12 O 0.72559(19) 0.5562(4) 0.62463(16) 0.0592(13) Uani 1 1 d . . .
N1 N 0.63546(17) 0.3675(3) 0.46389(16) 0.0349(10) Uani 1 1 d . . .
N2 N 0.63663(15) 0.1835(3) 0.47952(15) 0.0307(10) Uani 1 1 d . . .
N3 N 0.67953(15) -0.2457(3) 0.63081(15) 0.0302(9) Uani 1 1 d . . .
N4 N 0.70378(17) -0.3225(3) 0.70763(17) 0.0369(11) Uani 1 1 d . . .
N5 N 0.52493(17) 0.2595(3) 0.43203(16) 0.0369(11) Uani 1 1 d . . .
N6 N 0.54932(15) 0.1912(3) 0.51093(15) 0.0296(10) Uani 1 1 d . . .
N7 N 0.71535(16) -0.0988(3) 0.71348(15) 0.0319(10) Uani 1 1 d . . .
N8 N 0.79834(17) -0.1871(3) 0.75764(17) 0.0400(11) Uani 1 1 d . . .
C1 C 0.6368(3) 0.4608(4) 0.4603(2) 0.0468(15) Uani 1 1 d . . .
H1 H 0.6139 0.4972 0.4651 0.056 Uiso 1 1 calc R . .
C2 C 0.6690(3) 0.5063(5) 0.4500(3) 0.0569(19) Uani 1 1 d . . .
H2 H 0.6683 0.5725 0.4475 0.068 Uiso 1 1 calc R . .
C3 C 0.7031(3) 0.4539(5) 0.4435(3) 0.0552(18) Uani 1 1 d . . .
H3 H 0.7263 0.4835 0.4366 0.066 Uiso 1 1 calc R . .
C4 C 0.7023(2) 0.3570(4) 0.4471(2) 0.0435(14) Uani 1 1 d . . .
H4 H 0.7252 0.3196 0.4430 0.052 Uiso 1 1 calc R . .
C5 C 0.6679(2) 0.3157(4) 0.45666(18) 0.0336(12) Uani 1 1 d . . .
C6 C 0.66461(19) 0.2123(4) 0.46116(17) 0.0290(11) Uani 1 1 d . . .
C7 C 0.6880(2) 0.1493(4) 0.44671(19) 0.0366(13) Uani 1 1 d . . .
H7 H 0.7083 0.1710 0.4346 0.044 Uiso 1 1 calc R . .
C8 C 0.6817(2) 0.0548(4) 0.45000(18) 0.0355(12) Uani 1 1 d . . .
H8 H 0.6970 0.0110 0.4394 0.043 Uiso 1 1 calc R . .
C9 C 0.65286(19) 0.0237(4) 0.46880(18) 0.0317(11) Uani 1 1 d . . .
C10 C 0.63178(19) 0.0919(4) 0.48344(18) 0.0310(11) Uani 1 1 d . . .
H10 H 0.6127 0.0720 0.4971 0.037 Uiso 1 1 calc R . .
C11 C 0.64261(18) -0.0770(4) 0.47214(18) 0.0327(12) Uani 1 1 d . . .
C12 C 0.6291(2) -0.1351(4) 0.43648(18) 0.0345(12) Uani 1 1 d . . .
H12 H 0.6284 -0.1118 0.4106 0.041 Uiso 1 1 calc R . .
C13 C 0.6167(2) -0.2278(4) 0.4394(2) 0.0400(14) Uani 1 1 d . . .
H13 H 0.6068 -0.2672 0.4150 0.048 Uiso 1 1 calc R . .
C14 C 0.6186(2) -0.2628(4) 0.47701(18) 0.0345(12) Uani 1 1 d . . .
H14 H 0.6103 -0.3263 0.4784 0.041 Uiso 1 1 calc R . .
C15 C 0.63262(19) -0.2062(4) 0.51300(19) 0.0324(12) Uani 1 1 d . . .
C16 C 0.64435(18) -0.1128(4) 0.50995(17) 0.0293(11) Uani 1 1 d . . .
H16 H 0.6537 -0.0732 0.5342 0.035 Uiso 1 1 calc R . .
C17 C 0.67249(19) -0.2127(4) 0.59275(19) 0.0314(12) Uani 1 1 d . . .
H17 H 0.6932 -0.1649 0.5918 0.038 Uiso 1 1 calc R . .
C18 C 0.63635(18) -0.2442(4) 0.55396(18) 0.0297(11) Uani 1 1 d . . .
C19 C 0.60544(19) -0.3129(4) 0.55652(19) 0.0331(12) Uani 1 1 d . . .
H19 H 0.5799 -0.3360 0.5313 0.040 Uiso 1 1 calc R . .
C20 C 0.61249(18) -0.3466(4) 0.59618(19) 0.0322(12) Uani 1 1 d . . .
H20 H 0.5918 -0.3930 0.5984 0.039 Uiso 1 1 calc R . .
C21 C 0.64965(18) -0.3126(4) 0.63249(18) 0.0300(11) Uani 1 1 d . . .
C22 C 0.6610(2) -0.3482(4) 0.6763(2) 0.0350(12) Uani 1 1 d . . .
C23 C 0.6294(2) -0.4052(4) 0.6845(2) 0.0428(14) Uani 1 1 d . . .
H23 H 0.5994 -0.4222 0.6621 0.051 Uiso 1 1 calc R . .
C24 C 0.6430(3) -0.4368(5) 0.7263(2) 0.0512(16) Uani 1 1 d . . .
H24 H 0.6223 -0.4760 0.7329 0.061 Uiso 1 1 calc R . .
C25 C 0.6868(3) -0.4102(5) 0.7578(2) 0.0529(17) Uani 1 1 d . . .
H25 H 0.6967 -0.4305 0.7865 0.063 Uiso 1 1 calc R . .
C26 C 0.7160(2) -0.3536(4) 0.7472(2) 0.0424(14) Uani 1 1 d . . .
H26 H 0.7462 -0.3360 0.7692 0.051 Uiso 1 1 calc R . .
C27 C 0.5151(2) 0.2923(5) 0.3927(2) 0.0465(15) Uani 1 1 d . . .
H27 H 0.5354 0.3390 0.3900 0.056 Uiso 1 1 calc R . .
C28 C 0.4766(2) 0.2611(5) 0.3558(2) 0.0517(17) Uani 1 1 d . . .
H28 H 0.4706 0.2856 0.3285 0.062 Uiso 1 1 calc R . .
C29 C 0.4472(2) 0.1928(5) 0.3604(2) 0.0470(15) Uani 1 1 d . . .
H29 H 0.4209 0.1689 0.3359 0.056 Uiso 1 1 calc R . .
C30 C 0.4564(2) 0.1599(4) 0.4005(2) 0.0417(14) Uani 1 1 d . . .
H30 H 0.4363 0.1137 0.4039 0.050 Uiso 1 1 calc R . .
C31 C 0.49486(18) 0.1947(4) 0.43566(19) 0.0328(12) Uani 1 1 d . . .
C32 C 0.50600(18) 0.1661(4) 0.48014(19) 0.0323(12) Uani 1 1 d . . .
C33 C 0.47313(19) 0.1188(4) 0.4908(2) 0.0357(12) Uani 1 1 d . . .
H33 H 0.4427 0.1019 0.4691 0.043 Uiso 1 1 calc R . .
C34 C 0.48528(19) 0.0968(4) 0.5332(2) 0.0370(13) Uani 1 1 d . . .
H34 H 0.4630 0.0652 0.5405 0.044 Uiso 1 1 calc R . .
C35 C 0.53003(18) 0.1210(4) 0.56503(19) 0.0320(12) Uani 1 1 d . . .
C36 C 0.56079(18) 0.1686(3) 0.55135(18) 0.0292(11) Uani 1 1 d . . .
H36 H 0.5916 0.1857 0.5724 0.035 Uiso 1 1 calc R . .
C37 C 0.54445(18) 0.0995(4) 0.61040(19) 0.0313(11) Uani 1 1 d . . .
C38 C 0.5121(2) 0.1154(4) 0.6284(2) 0.0433(15) Uani 1 1 d . . .
H38 H 0.4812 0.1404 0.6113 0.052 Uiso 1 1 calc R . .
C39 C 0.5251(2) 0.0947(5) 0.6708(2) 0.0488(16) Uani 1 1 d . . .
H39 H 0.5034 0.1065 0.6829 0.059 Uiso 1 1 calc R . .
C40 C 0.5696(2) 0.0567(5) 0.6961(2) 0.0451(15) Uani 1 1 d . . .
H40 H 0.5780 0.0409 0.7250 0.054 Uiso 1 1 calc R . .
C41 C 0.6024(2) 0.0417(4) 0.6786(2) 0.0343(12) Uani 1 1 d . . .
C42 C 0.58947(18) 0.0645(4) 0.63625(18) 0.0312(11) Uani 1 1 d . . .
H42 H 0.6119 0.0559 0.6247 0.037 Uiso 1 1 calc R . .
C43 C 0.67338(18) -0.0575(4) 0.68974(17) 0.0302(11) Uani 1 1 d . . .
H43 H 0.6590 -0.0685 0.6598 0.036 Uiso 1 1 calc R . .
C44 C 0.64958(19) 0.0004(4) 0.70634(19) 0.0327(12) Uani 1 1 d . . .
C45 C 0.6719(2) 0.0152(4) 0.75034(19) 0.0371(13) Uani 1 1 d . . .
H45 H 0.6572 0.0538 0.7635 0.045 Uiso 1 1 calc R . .
C46 C 0.7153(2) -0.0260(4) 0.7748(2) 0.0375(13) Uani 1 1 d . . .
H46 H 0.7307 -0.0153 0.8048 0.045 Uiso 1 1 calc R . .
C47 C 0.73660(19) -0.0831(4) 0.75563(17) 0.0304(11) Uani 1 1 d . . .
C48 C 0.78364(19) -0.1284(4) 0.77958(17) 0.0315(11) Uani 1 1 d . . .
C49 C 0.8125(2) -0.1106(4) 0.82259(19) 0.0384(13) Uani 1 1 d . . .
H49 H 0.8017 -0.0701 0.8383 0.046 Uiso 1 1 calc R . .
C50 C 0.8567(2) -0.1519(4) 0.84209(19) 0.0409(14) Uani 1 1 d . . .
H50 H 0.8767 -0.1396 0.8714 0.049 Uiso 1 1 calc R . .
C51 C 0.8720(2) -0.2103(4) 0.8198(2) 0.0419(14) Uani 1 1 d . . .
H51 H 0.9025 -0.2393 0.8331 0.050 Uiso 1 1 calc R . .
C52 C 0.8419(2) -0.2265(4) 0.7769(2) 0.0478(16) Uani 1 1 d . . .
H52 H 0.8523 -0.2666 0.7608 0.057 Uiso 1 1 calc R . .
Cl3 Cl 0.4900(3) 0.5758(6) 0.4174(3) 0.0408(15) Uani 0.50 1 d PDU A 1
O13 O 0.4486(3) 0.5433(7) 0.4234(3) 0.0495(19) Uani 0.50 1 d PDU A 1
O14 O 0.4819(5) 0.6696(7) 0.4046(4) 0.060(3) Uani 0.50 1 d PDU A 1
O15 O 0.5284(4) 0.5774(8) 0.4620(4) 0.073(3) Uani 0.50 1 d PDU A 1
O16 O 0.4988(6) 0.5117(9) 0.3923(5) 0.093(3) Uani 0.50 1 d PDU A 1
Cl3A Cl 0.5049(4) 0.4121(8) 0.5763(3) 0.056(2) Uani 0.50 1 d PDU B 2
O13A O 0.5180(6) 0.5038(9) 0.5706(5) 0.098(4) Uani 0.50 1 d PDU B 2
O14A O 0.5327(6) 0.3512(12) 0.6088(5) 0.085(4) Uani 0.50 1 d PDU B 2
O15A O 0.4911(4) 0.3581(9) 0.5360(4) 0.070(3) Uani 0.50 1 d PDU B 2
O16A O 0.4605(4) 0.4273(10) 0.5799(4) 0.080(3) Uani 0.50 1 d PDU B 2
Cl4 Cl 0.59426(12) 0.8636(4) 0.30940(11) 0.0631(9) Uani 0.60 1 d PDU C 1
O17 O 0.6143(3) 0.8039(7) 0.2878(3) 0.065(2) Uani 0.60 1 d PDU C 1
O18 O 0.6296(4) 0.9326(9) 0.3333(4) 0.097(3) Uani 0.60 1 d PDU C 1
O19 O 0.5510(4) 0.9008(11) 0.2792(3) 0.101(3) Uani 0.60 1 d PDU C 1
O20 O 0.5845(4) 0.8030(10) 0.3386(3) 0.076(3) Uani 0.60 1 d PDU C 1
Cl4A Cl 0.59378(18) 0.8027(5) 0.31192(17) 0.0617(12) Uani 0.40 1 d PDU D 2
O17A O 0.5663(7) 0.8017(17) 0.3349(7) 0.106(6) Uani 0.40 1 d PDU D 2
O18A O 0.5751(8) 0.7564(16) 0.2738(5) 0.131(5) Uani 0.40 1 d PDU D 2
O19A O 0.6386(5) 0.7526(14) 0.3401(6) 0.113(5) Uani 0.40 1 d PDU D 2
O20A O 0.6111(8) 0.8959(11) 0.3104(8) 0.120(6) Uani 0.40 1 d PDU D 2
N1S N 0.7744(4) 0.8166(8) 0.5795(4) 0.052(3) Uani 0.50 1 d PU E -1
C1S C 0.7632(4) 0.7839(8) 0.5456(4) 0.038(2) Uani 0.50 1 d PU E -1
C2S C 0.7502(17) 0.747(3) 0.5048(9) 0.044(4) Uani 0.50 1 d PU E -1
H2SA H 0.7397 0.7977 0.4837 0.065 Uiso 0.50 1 calc PR E -1
H2SB H 0.7241 0.7021 0.4981 0.065 Uiso 0.50 1 calc PR E -1
H2SC H 0.7778 0.7153 0.5039 0.065 Uiso 0.50 1 calc PR E -1
N2S N 0.8900(4) 0.3062(6) 0.7495(3) 0.094(3) Uani 1 1 d U . .
C3S C 0.8605(4) 0.2998(6) 0.7156(3) 0.076(2) Uani 1 1 d U . .
C4S C 0.8220(4) 0.2909(8) 0.6730(3) 0.087(3) Uani 1 1 d U . .
H4SA H 0.7914 0.2873 0.6748 0.130 Uiso 1 1 calc R . .
H4SB H 0.8267 0.2340 0.6595 0.130 Uiso 1 1 calc R . .
H4SC H 0.8220 0.3455 0.6559 0.130 Uiso 1 1 calc R . .
N3S N 0.4042(7) 0.6481(12) 0.6518(6) 0.091(4) Uani 0.50 1 d PDU F 2
C5S C 0.3999(8) 0.5694(13) 0.6563(8) 0.094(6) Uani 0.50 1 d PDU F 2
C6S C 0.3947(10) 0.4681(15) 0.6610(9) 0.116(7) Uani 0.50 1 d PDU F 2
H6SA H 0.4061 0.4339 0.6427 0.174 Uiso 0.50 1 calc PR F 2
H6SB H 0.3610 0.4532 0.6526 0.174 Uiso 0.50 1 calc PR F 2
H6SC H 0.4137 0.4499 0.6909 0.174 Uiso 0.50 1 calc PR F 2
N4S N 0.4724(7) 0.4846(13) 0.3003(8) 0.113(5) Uani 0.50 1 d PDU . .
C7S C 0.4773(6) 0.5641(11) 0.2985(6) 0.069(4) Uani 0.50 1 d PDU . .
C8S C 0.4888(8) 0.6596(12) 0.3039(6) 0.084(4) Uani 0.50 1 d PDU . .
H8SA H 0.4883 0.6818 0.3304 0.125 Uiso 0.50 1 calc PR . .
H8SB H 0.4654 0.6947 0.2795 0.125 Uiso 0.50 1 calc PR . .
H8SC H 0.5208 0.6690 0.3054 0.125 Uiso 0.50 1 calc PR . .
N5S N 0.4467(4) 0.9385(9) 0.6009(4) 0.060(3) Uani 0.50 1 d PU . .
C9S C 0.4440(6) 0.9124(11) 0.6310(6) 0.065(4) Uani 0.50 1 d PU . .
C10S C 0.4424(8) 0.8815(15) 0.6693(7) 0.087(5) Uani 0.50 1 d PU . .
H10A H 0.4264 0.8206 0.6644 0.131 Uiso 0.50 1 calc PR . .
H10B H 0.4246 0.9270 0.6779 0.131 Uiso 0.50 1 calc PR . .
H10C H 0.4750 0.8757 0.6920 0.131 Uiso 0.50 1 calc PR . .
N6S N 0.5976(11) 0.465(3) 0.3162(11) 0.172(10) Uani 0.50 1 d PDU G -1
C11S C 0.5641(11) 0.419(2) 0.2928(11) 0.152(10) Uani 0.50 1 d PDU G -1
C12S C 0.5307(9) 0.3436(17) 0.2680(7) 0.142(9) Uani 0.50 1 d PDU G -1
H12A H 0.5424 0.2833 0.2822 0.213 Uiso 0.50 1 calc PR G -1
H12B H 0.5288 0.3416 0.2390 0.213 Uiso 0.50 1 calc PR G -1
H12C H 0.4990 0.3561 0.2664 0.213 Uiso 0.50 1 calc PR G -1
O1S O 0.3521(5) 0.3618(11) 0.6448(5) 0.100(4) Uiso 0.50 1 d PR G 3

loop_
_atom_site_aniso_label
_atom_site_aniso_U_11
_atom_site_aniso_U_22
_atom_site_aniso_U_33
_atom_site_aniso_U_23
_atom_site_aniso_U_13
_atom_site_aniso_U_12
Mn1 0.0279(4) 0.0258(4) 0.0342(5) -0.0021(3) 0.0177(4) 0.0031(3)
Mn2 0.0251(4) 0.0298(5) 0.0349(5) -0.0021(3) 0.0089(4) 0.0043(3)
Cl1 0.0377(7) 0.0344(7) 0.0448(8) 0.0010(6) 0.0241(6) 0.0067(5)
Cl2 0.0415(7) 0.0285(6) 0.0426(8) 0.0007(5) 0.0267(6) 0.0026(5)
O1 0.053(3) 0.045(2) 0.050(3) 0.001(2) 0.023(2) 0.024(2)
O2 0.0276(18) 0.0316(19) 0.047(2) -0.0019(17) 0.0158(18) 0.0012(15)
O3 0.033(2) 0.034(2) 0.062(3) -0.0063(19) 0.022(2) -0.0007(17)
O4 0.046(2) 0.030(2) 0.055(3) -0.0057(18) 0.024(2) 0.0005(17)
O5 0.055(3) 0.071(3) 0.063(3) -0.027(3) 0.033(3) -0.014(2)
O6 0.045(2) 0.043(2) 0.063(3) 0.008(2) 0.025(2) 0.0118(19)
O7 0.059(3) 0.070(3) 0.078(4) 0.038(3) 0.048(3) 0.029(3)
O8 0.070(3) 0.049(3) 0.064(3) -0.016(2) 0.043(3) 0.004(2)
O9 0.046(3) 0.043(3) 0.100(4) -0.016(3) 0.023(3) 0.005(2)
O10 0.062(3) 0.040(3) 0.121(5) 0.012(3) 0.060(3) 0.014(2)
O11 0.116(5) 0.043(3) 0.081(4) 0.017(3) 0.068(4) -0.001(3)
O12 0.068(3) 0.059(3) 0.058(3) -0.013(2) 0.034(3) -0.012(2)
N1 0.036(2) 0.031(2) 0.045(3) -0.001(2) 0.024(2) 0.0011(19)
N2 0.028(2) 0.029(2) 0.040(3) -0.0011(19) 0.020(2) 0.0039(18)
N3 0.028(2) 0.025(2) 0.040(3) -0.0005(19) 0.017(2) 0.0039(17)
N4 0.035(2) 0.032(2) 0.049(3) 0.002(2) 0.023(2) 0.009(2)
N5 0.032(2) 0.041(3) 0.039(3) 0.001(2) 0.016(2) 0.009(2)
N6 0.025(2) 0.023(2) 0.045(3) -0.0029(19) 0.019(2) 0.0034(16)
N7 0.029(2) 0.030(2) 0.035(3) -0.0020(19) 0.013(2) 0.0032(18)
N8 0.032(2) 0.036(3) 0.043(3) -0.006(2) 0.009(2) 0.004(2)
C1 0.061(4) 0.032(3) 0.066(4) -0.002(3) 0.045(4) 0.003(3)
C2 0.083(5) 0.033(3) 0.081(5) -0.004(3) 0.060(5) -0.006(3)
C3 0.069(5) 0.046(4) 0.076(5) -0.002(3) 0.055(4) -0.010(3)
C4 0.046(3) 0.044(3) 0.054(4) -0.004(3) 0.035(3) -0.001(3)
C5 0.039(3) 0.035(3) 0.034(3) -0.001(2) 0.022(3) 0.001(2)
C6 0.029(3) 0.036(3) 0.024(3) 0.002(2) 0.013(2) 0.004(2)
C7 0.036(3) 0.039(3) 0.045(3) 0.002(2) 0.027(3) 0.007(2)
C8 0.037(3) 0.041(3) 0.034(3) 0.000(2) 0.022(3) 0.013(2)
C9 0.029(3) 0.033(3) 0.035(3) 0.000(2) 0.016(2) 0.008(2)
C10 0.032(3) 0.030(3) 0.036(3) -0.003(2) 0.020(2) 0.004(2)
C11 0.026(2) 0.032(3) 0.042(3) -0.004(2) 0.016(2) 0.010(2)
C12 0.034(3) 0.036(3) 0.031(3) -0.002(2) 0.012(2) 0.009(2)
C13 0.040(3) 0.035(3) 0.039(3) -0.012(2) 0.011(3) 0.009(2)
C14 0.033(3) 0.031(3) 0.038(3) -0.005(2) 0.015(3) 0.004(2)
C15 0.026(3) 0.029(3) 0.041(3) -0.004(2) 0.013(2) 0.006(2)
C16 0.026(2) 0.030(3) 0.035(3) -0.005(2) 0.016(2) 0.006(2)
C17 0.027(3) 0.026(3) 0.040(3) -0.002(2) 0.014(2) 0.004(2)
C18 0.026(2) 0.023(2) 0.041(3) -0.002(2) 0.016(2) 0.0056(19)
C19 0.026(2) 0.027(3) 0.045(3) -0.010(2) 0.014(2) 0.001(2)
C20 0.023(2) 0.030(3) 0.045(3) -0.003(2) 0.017(2) 0.002(2)
C21 0.025(2) 0.025(2) 0.043(3) -0.004(2) 0.017(2) 0.006(2)
C22 0.034(3) 0.029(3) 0.049(3) 0.001(2) 0.024(3) 0.008(2)
C23 0.038(3) 0.039(3) 0.059(4) 0.003(3) 0.029(3) 0.003(2)
C24 0.057(4) 0.047(4) 0.063(4) 0.010(3) 0.038(4) 0.005(3)
C25 0.063(4) 0.051(4) 0.058(4) 0.011(3) 0.039(4) 0.011(3)
C26 0.047(3) 0.041(3) 0.044(4) 0.007(3) 0.025(3) 0.010(3)
C27 0.043(3) 0.049(4) 0.052(4) 0.002(3) 0.025(3) 0.008(3)
C28 0.047(4) 0.068(4) 0.035(4) -0.003(3) 0.013(3) 0.018(3)
C29 0.037(3) 0.055(4) 0.043(4) -0.013(3) 0.012(3) 0.007(3)
C30 0.031(3) 0.044(3) 0.046(4) -0.011(3) 0.013(3) 0.007(2)
C31 0.024(2) 0.033(3) 0.039(3) -0.007(2) 0.012(2) 0.008(2)
C32 0.025(2) 0.026(2) 0.047(3) -0.006(2) 0.017(2) 0.005(2)
C33 0.023(2) 0.033(3) 0.050(4) -0.004(2) 0.015(2) 0.004(2)
C34 0.023(3) 0.032(3) 0.059(4) 0.001(3) 0.021(3) 0.003(2)
C35 0.025(2) 0.023(2) 0.053(4) 0.000(2) 0.022(2) 0.006(2)
C36 0.026(2) 0.025(2) 0.042(3) 0.000(2) 0.019(2) 0.003(2)
C37 0.026(2) 0.026(2) 0.046(3) 0.005(2) 0.020(2) 0.003(2)
C38 0.029(3) 0.047(3) 0.065(4) 0.010(3) 0.030(3) 0.011(2)
C39 0.038(3) 0.063(4) 0.061(4) 0.017(3) 0.036(3) 0.017(3)
C40 0.045(3) 0.047(3) 0.057(4) 0.012(3) 0.035(3) 0.010(3)
C41 0.032(3) 0.029(3) 0.050(4) 0.003(2) 0.025(3) 0.004(2)
C42 0.028(3) 0.027(3) 0.045(3) -0.004(2) 0.022(2) 0.000(2)
C43 0.026(2) 0.034(3) 0.026(3) -0.003(2) 0.007(2) 0.001(2)
C44 0.030(3) 0.028(3) 0.046(3) 0.004(2) 0.021(3) 0.001(2)
C45 0.041(3) 0.040(3) 0.038(3) 0.000(2) 0.024(3) 0.003(2)
C46 0.041(3) 0.036(3) 0.038(3) -0.002(2) 0.020(3) -0.002(2)
C47 0.031(3) 0.029(3) 0.027(3) -0.002(2) 0.009(2) -0.004(2)
C48 0.030(3) 0.028(3) 0.031(3) 0.002(2) 0.009(2) -0.003(2)
C49 0.040(3) 0.039(3) 0.035(3) -0.003(2) 0.015(3) -0.009(2)
C50 0.037(3) 0.045(3) 0.030(3) 0.000(3) 0.004(3) -0.009(3)
C51 0.032(3) 0.038(3) 0.039(4) 0.007(3) -0.001(3) 0.001(2)
C52 0.036(3) 0.035(3) 0.063(4) -0.006(3) 0.013(3) 0.006(3)
Cl3 0.038(2) 0.040(2) 0.044(3) 0.013(2) 0.017(2) 0.018(2)
O13 0.040(3) 0.049(4) 0.053(5) -0.002(4) 0.015(3) -0.005(3)
O14 0.051(6) 0.035(3) 0.064(6) 0.008(3) -0.004(4) -0.007(3)
O15 0.050(4) 0.065(6) 0.068(4) 0.022(4) -0.008(4) -0.011(4)
O16 0.115(8) 0.077(5) 0.113(6) -0.020(5) 0.076(6) 0.016(6)
Cl3A 0.050(3) 0.063(4) 0.045(3) 0.013(2) 0.011(2) 0.004(2)
O13A 0.094(7) 0.059(4) 0.103(8) 0.008(4) 0.009(6) -0.010(5)
O14A 0.073(7) 0.090(7) 0.078(5) 0.032(6) 0.022(5) 0.034(6)
O15A 0.065(6) 0.074(5) 0.072(4) -0.009(4) 0.031(4) 0.003(5)
O16A 0.056(4) 0.094(7) 0.078(6) -0.023(5) 0.017(4) 0.020(4)
Cl4 0.0489(16) 0.095(3) 0.0625(19) 0.0118(18) 0.0399(14) 0.0093(16)
O17 0.037(4) 0.120(6) 0.045(4) -0.014(4) 0.024(3) -0.005(3)
O18 0.095(5) 0.097(6) 0.121(7) -0.026(5) 0.068(4) -0.012(4)
O19 0.069(4) 0.173(8) 0.081(5) 0.043(5) 0.052(3) 0.045(4)
O20 0.074(6) 0.121(6) 0.051(5) 0.007(4) 0.044(4) -0.003(4)
Cl4A 0.058(3) 0.077(3) 0.062(3) 0.004(2) 0.037(2) 0.000(2)
O17A 0.088(8) 0.148(11) 0.118(9) 0.003(7) 0.079(8) 0.007(7)
O18A 0.151(10) 0.150(9) 0.095(6) -0.043(6) 0.055(5) -0.011(8)
O19A 0.075(6) 0.126(8) 0.141(8) 0.025(7) 0.050(5) 0.033(6)
O20A 0.121(11) 0.100(5) 0.131(10) 0.024(6) 0.047(7) -0.028(6)
N1S 0.056(6) 0.047(5) 0.067(5) -0.010(4) 0.041(5) -0.008(4)
C1S 0.031(5) 0.036(5) 0.053(5) 0.005(4) 0.024(5) -0.002(4)
C2S 0.036(4) 0.048(6) 0.050(8) 0.006(8) 0.022(8) 0.007(4)
N2S 0.118(6) 0.081(5) 0.061(4) -0.006(4) 0.018(3) 0.017(5)
C3S 0.094(5) 0.070(5) 0.054(4) -0.002(4) 0.024(3) 0.016(4)
C4S 0.092(6) 0.092(6) 0.062(4) -0.005(4) 0.019(3) 0.016(5)
N3S 0.093(8) 0.094(6) 0.095(9) -0.002(7) 0.049(7) 0.001(7)
C5S 0.086(9) 0.101(7) 0.098(10) 0.015(8) 0.044(8) -0.002(8)
C6S 0.114(11) 0.101(7) 0.118(11) 0.009(9) 0.037(8) -0.007(9)
N4S 0.096(9) 0.092(6) 0.159(11) -0.015(8) 0.063(8) -0.010(7)
C7S 0.048(6) 0.086(6) 0.084(8) -0.025(7) 0.039(6) -0.004(6)
C8S 0.119(10) 0.088(6) 0.076(8) 0.004(7) 0.072(7) -0.009(7)
N5S 0.051(6) 0.055(6) 0.060(6) -0.008(5) 0.011(5) 0.007(5)
C9S 0.070(8) 0.049(7) 0.074(7) -0.005(6) 0.029(6) 0.010(6)
C10S 0.099(9) 0.082(9) 0.101(8) 0.007(7) 0.063(8) 0.021(7)
N6S 0.171(12) 0.173(12) 0.172(13) -0.022(9) 0.076(9) -0.004(9)
C11S 0.153(12) 0.157(12) 0.155(13) -0.007(9) 0.075(9) 0.006(9)
C12S 0.149(12) 0.147(12) 0.142(12) 0.006(9) 0.074(9) 0.008(9)

loop_
_atom_type_symbol
_atom_type_description
_atom_type_scat_dispersion_real
_atom_type_scat_dispersion_imag
_atom_type_scat_source
C C 0.0181 0.0091 'International Tables Vol C Tables 4.2.6.8 and 6.1.1.4'
H H 0.0000 0.0000 'International Tables Vol C Tables 4.2.6.8 and 6.1.1.4'
N N 0.0311 0.0180 'International Tables Vol C Tables 4.2.6.8 and 6.1.1.4'
O O 0.0492 0.0322 'International Tables Vol C Tables 4.2.6.8 and 6.1.1.4'
Cl Cl 0.3639 0.7018 'International Tables Vol C Tables 4.2.6.8 and 6.1.1.4'
Mn Mn -0.5299 2.8052 'International Tables Vol C Tables 4.2.6.8 and 6.1.1.4'

loop_
_geom_angle_atom_site_label_1
_geom_angle_atom_site_label_2
_geom_angle_atom_site_label_3
_geom_angle
O1 Mn1 O2 83.04(16)
O1 Mn1 N1 95.68(18)
O1 Mn1 N2 168.54(18)
O1 Mn1 N5 90.78(17)
O1 Mn1 N6 95.43(17)
O2 Mn1 N1 95.36(17)
O2 Mn1 N2 93.81(16)
O2 Mn1 N5 162.04(16)
O2 Mn1 N6 90.20(16)
N1 Mn1 N2 73.58(16)
N1 Mn1 N6 168.11(16)
N2 Mn1 N6 95.60(15)
N5 Mn1 N1 102.03(18)
N5 Mn1 N2 95.32(17)
N5 Mn1 N6 73.56(18)
O3 Mn2 O4 84.10(16)
O3 Mn2 N3 93.94(16)
O3 Mn2 N4 94.24(16)
O3 Mn2 N7 169.49(17)
O3 Mn2 N8 97.03(17)
O4 Mn2 N3 94.69(17)
O4 Mn2 N4 166.94(18)
O4 Mn2 N7 93.27(16)
O4 Mn2 N8 99.15(18)
N3 Mn2 N4 72.46(18)
N3 Mn2 N7 96.42(16)
N3 Mn2 N8 163.12(18)
N7 Mn2 N4 90.58(17)
N7 Mn2 N8 73.29(17)
N8 Mn2 N4 93.91(19)
O5 Cl1 O6 109.7(3)
O5 Cl1 O8 109.0(3)
O7 Cl1 O5 110.8(4)
O7 Cl1 O6 107.1(3)
O7 Cl1 O8 110.2(3)
O8 Cl1 O6 110.1(3)
O9 Cl2 O12 106.2(3)
O10 Cl2 O9 108.7(3)
O10 Cl2 O11 113.1(3)
O10 Cl2 O12 110.5(4)
O11 Cl2 O9 110.2(4)
O11 Cl2 O12 107.8(3)
Mn1 O1 H1A 108.8
Mn1 O1 H1B 108.8
H1A O1 H1B 107.8
Mn1 O2 H2A 110.3
Mn1 O2 H2B 110.3
H2A O2 H2B 108.6
Mn2 O3 H3A 111.0
Mn2 O3 H3B 111.0
H3A O3 H3B 109.1
Mn2 O4 H4A 111.4
Mn2 O4 H4B 111.2
H4A O4 H4B 109.2
C1 N1 Mn1 124.3(4)
C1 N1 C5 118.0(5)
C5 N1 Mn1 116.9(4)
C6 N2 Mn1 116.8(3)
C10 N2 Mn1 123.9(3)
C10 N2 C6 118.3(4)
C17 N3 Mn2 121.7(4)
C17 N3 C21 118.3(5)
C21 N3 Mn2 119.0(4)
C22 N4 Mn2 116.4(4)
C26 N4 Mn2 124.6(4)
C26 N4 C22 118.6(5)
C27 N5 Mn1 124.4(4)
C27 N5 C31 117.9(5)
C31 N5 Mn1 117.3(4)
C32 N6 Mn1 115.9(4)
C36 N6 Mn1 123.8(4)
C36 N6 C32 119.3(5)
C43 N7 Mn2 123.7(4)
C47 N7 Mn2 116.1(3)
C47 N7 C43 119.1(5)
C48 N8 Mn2 116.0(4)
C48 N8 C52 119.8(5)
C52 N8 Mn2 124.2(4)
N1 C1 H1 118.2
N1 C1 C2 123.6(6)
C2 C1 H1 118.2
C1 C2 H2 120.6
C1 C2 C3 118.7(6)
C3 C2 H2 120.6
C2 C3 H3 120.8
C2 C3 C4 118.5(6)
C4 C3 H3 120.8
C3 C4 H4 120.2
C5 C4 C3 119.6(6)
C5 C4 H4 120.2
N1 C5 C4 121.6(5)
N1 C5 C6 115.5(5)
C4 C5 C6 122.9(5)
N2 C6 C5 116.1(4)
N2 C6 C7 121.4(5)
C7 C6 C5 122.5(5)
C6 C7 H7 120.2
C8 C7 C6 119.6(5)
C8 C7 H7 120.2
C7 C8 H8 120.1
C7 C8 C9 119.8(5)
C9 C8 H8 120.1
C8 C9 C11 123.2(5)
C10 C9 C8 116.7(5)
C10 C9 C11 120.0(5)
N2 C10 C9 124.2(5)
N2 C10 H10 117.9
C9 C10 H10 117.9
C12 C11 C9 119.9(5)
C16 C11 C9 120.5(5)
C16 C11 C12 119.5(5)
C11 C12 H12 120.4
C11 C12 C13 119.2(5)
C13 C12 H12 120.4
C12 C13 H13 119.5
C14 C13 C12 121.0(5)
C14 C13 H13 119.5
C13 C14 H14 119.7
C13 C14 C15 120.5(5)
C15 C14 H14 119.7
C14 C15 C16 118.6(5)
C14 C15 C18 120.8(5)
C16 C15 C18 120.6(5)
C11 C16 C15 121.2(5)
C11 C16 H16 119.4
C15 C16 H16 119.4
N3 C17 H17 118.0
N3 C17 C18 124.0(5)
C18 C17 H17 118.0
C17 C18 C15 120.2(5)
C17 C18 C19 116.7(5)
C19 C18 C15 123.2(5)
C18 C19 H19 120.4
C20 C19 C18 119.3(5)
C20 C19 H19 120.4
C19 C20 H20 120.1
C21 C20 C19 119.8(5)
C21 C20 H20 120.1
N3 C21 C20 121.9(5)
N3 C21 C22 114.9(5)
C20 C21 C22 123.1(5)
N4 C22 C21 116.2(5)
N4 C22 C23 121.9(6)
C23 C22 C21 121.9(6)
C22 C23 H23 120.8
C22 C23 C24 118.5(6)
C24 C23 H23 120.8
C23 C24 H24 120.5
C25 C24 C23 118.9(6)
C25 C24 H24 120.5
C24 C25 H25 120.4
C26 C25 C24 119.1(7)
C26 C25 H25 120.4
N4 C26 C25 123.0(7)
N4 C26 H26 118.5
C25 C26 H26 118.5
N5 C27 H27 118.5
N5 C27 C28 123.1(7)
C28 C27 H27 118.5
C27 C28 H28 121.2
C29 C28 C27 117.7(7)
C29 C28 H28 121.2
C28 C29 H29 120.1
C30 C29 C28 119.8(6)
C30 C29 H29 120.1
C29 C30 H30 120.3
C29 C30 C31 119.4(6)
C31 C30 H30 120.3
N5 C31 C30 122.1(6)
N5 C31 C32 115.1(5)
C30 C31 C32 122.8(5)
N6 C32 C31 116.8(5)
N6 C32 C33 120.5(5)
C33 C32 C31 122.6(5)
C32 C33 H33 120.2
C34 C33 C32 119.6(5)
C34 C33 H33 120.2
C33 C34 H34 119.8
C33 C34 C35 120.3(5)
C35 C34 H34 119.8
C34 C35 C36 116.1(5)
C34 C35 C37 122.3(5)
C36 C35 C37 121.6(5)
N6 C36 C35 124.1(5)
N6 C36 H36 117.9
C35 C36 H36 117.9
C38 C37 C35 119.7(5)
C42 C37 C35 121.5(5)
C42 C37 C38 118.9(5)
C37 C38 H38 120.0
C39 C38 C37 120.0(5)
C39 C38 H38 120.0
C38 C39 H39 119.6
C38 C39 C40 120.7(5)
C40 C39 H39 119.6
C39 C40 H40 120.1
C39 C40 C41 119.8(6)
C41 C40 H40 120.1
C40 C41 C44 118.5(5)
C42 C41 C40 119.3(5)
C42 C41 C44 122.2(5)
C37 C42 H42 119.4
C41 C42 C37 121.2(5)
C41 C42 H42 119.4
N7 C43 H43 118.1
N7 C43 C44 123.9(5)
C44 C43 H43 118.1
C43 C44 C41 121.4(5)
C43 C44 C45 116.3(5)
C45 C44 C41 122.3(5)
C44 C45 H45 120.0
C46 C45 C44 120.1(5)
C46 C45 H45 120.0
C45 C46 H46 120.0
C45 C46 C47 120.0(6)
C47 C46 H46 120.0
N7 C47 C46 120.7(5)
N7 C47 C48 116.1(5)
C46 C47 C48 123.2(5)
N8 C48 C47 116.8(5)
N8 C48 C49 120.3(5)
C49 C48 C47 122.8(5)
C48 C49 H49 120.3
C50 C49 C48 119.4(6)
C50 C49 H49 120.3
C49 C50 H50 119.8
C51 C50 C49 120.4(6)
C51 C50 H50 119.8
C50 C51 H51 120.9
C50 C51 C52 118.3(6)
C52 C51 H51 120.9
N8 C52 C51 121.8(6)
N8 C52 H52 119.1
C51 C52 H52 119.1
O13 Cl3 O15 102.3(8)
O14 Cl3 O13 107.6(9)
O14 Cl3 O15 105.6(9)
O16 Cl3 O13 107.9(10)
O16 Cl3 O14 119.8(12)
O16 Cl3 O15 112.2(10)
O13A Cl3A O15A 109.4(11)
O13A Cl3A O16A 102.5(12)
O14A Cl3A O13A 125.4(13)
O14A Cl3A O15A 105.2(12)
O14A Cl3A O16A 107.7(12)
O16A Cl3A O15A 105.1(9)
O17 Cl4 O18 108.1(6)
O17 Cl4 O20 105.9(8)
O18 Cl4 O20 110.1(8)
O19 Cl4 O17 109.1(7)
O19 Cl4 O18 114.4(10)
O19 Cl4 O20 108.9(7)
O17A Cl4A O19A 104.4(11)
O17A Cl4A O20A 111.0(12)
O18A Cl4A O17A 116.2(12)
O18A Cl4A O19A 106.6(11)
O18A Cl4A O20A 114.9(12)
O20A Cl4A O19A 102.2(11)
N1S C1S C2S 178(2)
N2S C3S C4S 178.5(13)
C3S C4S H4SA 109.5
C3S C4S H4SB 109.5
C3S C4S H4SC 109.5
H4SA C4S H4SB 109.5
H4SA C4S H4SC 109.5
H4SB C4S H4SC 109.5
N3S C5S C6S 178(3)
C5S C6S H6SA 109.5
C5S C6S H6SB 109.5
C5S C6S H6SC 109.5
H6SA C6S H6SB 109.5
H6SA C6S H6SC 109.5
H6SB C6S H6SC 109.5
N4S C7S C8S 170(2)
C7S C8S H8SA 109.5
C7S C8S H8SB 109.5
C7S C8S H8SC 109.5
H8SA C8S H8SB 109.5
H8SA C8S H8SC 109.5
H8SB C8S H8SC 109.5
N5S C9S C10S 178(2)
C9S C10S H10A 109.5
C9S C10S H10B 109.5
C9S C10S H10C 109.5
H10A C10S H10B 109.5
H10A C10S H10C 109.5
H10B C10S H10C 109.5
N6S C11S C12S 167(4)

loop_
_geom_bond_atom_site_label_1
_geom_bond_atom_site_label_2
_geom_bond_distance
Mn1 O1 2.167(4)
Mn1 O2 2.175(4)
Mn1 N1 2.237(5)
Mn1 N2 2.244(4)
Mn1 N5 2.235(5)
Mn1 N6 2.252(4)
Mn2 O3 2.140(4)
Mn2 O4 2.170(4)
Mn2 N3 2.232(5)
Mn2 N4 2.286(5)
Mn2 N7 2.239(4)
Mn2 N8 2.242(5)
Cl1 O5 1.429(5)
Cl1 O6 1.447(4)
Cl1 O7 1.425(5)
Cl1 O8 1.432(4)
Cl2 O9 1.434(5)
Cl2 O10 1.405(5)
Cl2 O11 1.410(5)
Cl2 O12 1.458(5)
O1 H1A 0.8500
O1 H1B 0.8499
O2 H2A 0.8499
O2 H2B 0.8498
O3 H3A 0.8501
O3 H3B 0.8499
O4 H4A 0.8501
O4 H4B 0.8500
N1 C1 1.342(8)
N1 C5 1.357(7)
N2 C6 1.345(7)
N2 C10 1.332(7)
N3 C17 1.327(7)
N3 C21 1.351(7)
N4 C22 1.351(8)
N4 C26 1.333(8)
N5 C27 1.346(8)
N5 C31 1.358(8)
N6 C32 1.353(7)
N6 C36 1.328(7)
N7 C43 1.339(7)
N7 C47 1.337(7)
N8 C48 1.339(7)
N8 C52 1.343(8)
C1 H1 0.9500
C1 C2 1.364(9)
C2 H2 0.9500
C2 C3 1.391(10)
C3 H3 0.9500
C3 C4 1.392(9)
C4 H4 0.9500
C4 C5 1.379(8)
C5 C6 1.495(7)
C6 C7 1.380(7)
C7 H7 0.9500
C7 C8 1.378(8)
C8 H8 0.9500
C8 C9 1.388(8)
C9 C10 1.386(7)
C9 C11 1.490(8)
C10 H10 0.9500
C11 C12 1.395(8)
C11 C16 1.387(8)
C12 H12 0.9500
C12 C13 1.396(9)
C13 H13 0.9500
C13 C14 1.376(9)
C14 H14 0.9500
C14 C15 1.390(8)
C15 C16 1.400(8)
C15 C18 1.478(8)
C16 H16 0.9500
C17 H17 0.9500
C17 C18 1.400(8)
C18 C19 1.402(8)
C19 H19 0.9500
C19 C20 1.383(8)
C20 H20 0.9500
C20 C21 1.376(8)
C21 C22 1.493(8)
C22 C23 1.394(8)
C23 H23 0.9500
C23 C24 1.399(10)
C24 H24 0.9500
C24 C25 1.378(11)
C25 H25 0.9500
C25 C26 1.378(9)
C26 H26 0.9500
C27 H27 0.9500
C27 C28 1.393(10)
C28 H28 0.9500
C28 C29 1.390(11)
C29 H29 0.9500
C29 C30 1.377(10)
C30 H30 0.9500
C30 C31 1.378(8)
C31 C32 1.485(8)
C32 C33 1.400(8)
C33 H33 0.9500
C33 C34 1.386(9)
C34 H34 0.9500
C34 C35 1.392(8)
C35 C36 1.412(7)
C35 C37 1.470(8)
C36 H36 0.9500
C37 C38 1.413(7)
C37 C42 1.386(7)
C38 H38 0.9500
C38 C39 1.377(9)
C39 H39 0.9500
C39 C40 1.385(9)
C40 H40 0.9500
C40 C41 1.406(8)
C41 C42 1.384(8)
C41 C44 1.482(8)
C42 H42 0.9500
C43 H43 0.9500
C43 C44 1.390(7)
C44 C45 1.392(9)
C45 H45 0.9500
C45 C46 1.373(8)
C46 H46 0.9500
C46 C47 1.388(8)
C47 C48 1.479(8)
C48 C49 1.391(8)
C49 H49 0.9500
C49 C50 1.373(9)
C50 H50 0.9500
C50 C51 1.356(9)
C51 H51 0.9500
C51 C52 1.390(9)
C52 H52 0.9500
Cl3 O13 1.463(11)
Cl3 O14 1.401(12)
Cl3 O15 1.488(11)
Cl3 O16 1.370(12)
Cl3A O13A 1.411(14)
Cl3A O14A 1.390(14)
Cl3A O15A 1.489(13)
Cl3A O16A 1.451(13)
Cl4 O17 1.441(9)
Cl4 O18 1.442(12)
Cl4 O19 1.400(10)
Cl4 O20 1.458(10)
Cl4A O17A 1.396(12)
Cl4A O18A 1.362(12)
Cl4A O19A 1.492(12)
Cl4A O20A 1.446(13)
N1S C1S 1.167(17)
C1S C2S 1.40(3)
C2S H2SA 0.9800
C2S H2SB 0.9800
C2S H2SC 0.9800
N2S C3S 1.138(12)
C3S C4S 1.447(13)
C4S H4SA 0.9800
C4S H4SB 0.9800
C4S H4SC 0.9800
N3S C5S 1.152(16)
C5S C6S 1.473(18)
C6S H6SA 0.9800
C6S H6SB 0.9800
C6S H6SC 0.9800
N4S C7S 1.152(16)
C7S C8S 1.403(16)
C8S H8SA 0.9800
C8S H8SB 0.9800
C8S H8SC 0.9800
N5S C9S 1.15(2)
C9S C10S 1.42(3)
C10S H10A 0.9800
C10S H10B 0.9800
C10S H10C 0.9800
N6S C11S 1.200(19)
C11S C12S 1.481(19)
C12S H12A 0.9800
C12S H12B 0.9800
C12S H12C 0.9800
